data_7044098
loop_
_publ_author_name
'Lu, Chunxin'
'Laws, Kristine'
'Eskandari, Arvin'
'Suntharalingam, Kogularamanan'

_publ_section_title
;
 A reactive oxygen species-generating, cyclooxygenase-2 inhibiting, cancer
 stem cell-potent tetranuclear copper(II) cluster
;
_journal_name_full 'Dalton Trans.'
_journal_paper_doi 10.1039/C7DT02789C
_journal_year 2017
_chemical_formula_moiety 'C76 H66 Cl8 Cu4 N6 O12 S2, 2(C3 H6 N O), 2(C2 H3 N)'
_chemical_formula_sum 'C86 H84 Cl8 Cu4 N10 O14 S2'
_chemical_formula_weight 2083.51
_chemical_name_systematic
;
 ?
;
_space_group_crystal_system monoclinic
_space_group_IT_number 14
_space_group_name_Hall '-P 2yn'
_space_group_name_H-M_alt 'P 1 21/n 1'
_symmetry_space_group_name_Hall '-P 2yn'
_symmetry_space_group_name_H-M 'P 1 21/n 1'
_atom_sites_solution_hydrogens mixed
_audit_creation_date 2016-12-15
_audit_creation_method
;
Olex2 1.2-beta
(compiled 2016.11.30 svn.r3356 for OlexSys, GUI svn.r5269)
;
_audit_update_record
;
2017-05-09 deposited with the CCDC.
2017-09-04 downloaded from the CCDC.
;
_cell_angle_alpha 90
_cell_angle_beta 98.2803(15)
_cell_angle_gamma 90
_cell_formula_units_Z 2
_cell_length_a 17.1514(3)
_cell_length_b 12.63396(19)
_cell_length_c 21.6626(4)
_cell_measurement_reflns_used 6334
_cell_measurement_temperature 293(2)
_cell_measurement_theta_max 72.1520
_cell_measurement_theta_min 4.1240
_cell_volume 4645.14(14)
_computing_cell_refinement
;
CrysAlisPro, Agilent Technologies,
Version 1.171.37.35 (release 13-08-2014 CrysAlis171 .NET)
(compiled Aug 13 2014,18:06:01)
;
_computing_data_collection
;
CrysAlisPro, Agilent Technologies,
Version 1.171.37.35 (release 13-08-2014 CrysAlis171 .NET)
(compiled Aug 13 2014,18:06:01)
;
_computing_data_reduction
;
CrysAlisPro, Agilent Technologies,
Version 1.171.37.35 (release 13-08-2014 CrysAlis171 .NET)
(compiled Aug 13 2014,18:06:01)
;
_computing_molecular_graphics 'Olex2 (Dolomanov et al., 2009)'
_computing_publication_material 'Olex2 (Dolomanov et al., 2009)'
_computing_structure_refinement 'ShelXL (Sheldrick, 2015)'
_computing_structure_solution
;
Superflip (Palatinus & Chapuis, 2007;Palatinus & van der Lee, 2008;
Palatinus et al., 2012)
;
_diffrn_ambient_temperature 293.0
_diffrn_detector 'CCD plate'
_diffrn_detector_area_resol_mean 16.0802
_diffrn_detector_type Eos
_diffrn_measured_fraction_theta_full 0.9983
_diffrn_measured_fraction_theta_max 0.9767
_diffrn_measurement_details
;
#__ type_ start__ end____ width___ exp.time_
  1 omega  -30.00   61.00   1.0000   10.0000
omega____ theta____ kappa____ phi______ frames
    -       36.8327  -77.0000  -60.0000 91

#__ type_ start__ end____ width___ exp.time_
  2 omega   25.00   54.00   1.0000   10.0000
omega____ theta____ kappa____ phi______ frames
    -       36.8327  -38.0000  120.0000 29

#__ type_ start__ end____ width___ exp.time_
  3 omega    0.00   38.00   1.0000   10.0000
omega____ theta____ kappa____ phi______ frames
    -       36.8327  -99.0000   30.0000 38

#__ type_ start__ end____ width___ exp.time_
  4 omega   -3.00   22.00   1.0000   10.0000
omega____ theta____ kappa____ phi______ frames
    -       36.8327  -99.0000 -180.0000 25

#__ type_ start__ end____ width___ exp.time_
  5 omega   56.00  103.00   1.0000   10.0000
omega____ theta____ kappa____ phi______ frames
    -       36.8327   77.0000   60.0000 47

#__ type_ start__ end____ width___ exp.time_
  6 omega   72.00  108.00   1.0000   10.0000
omega____ theta____ kappa____ phi______ frames
    -       36.8327  178.0000 -120.0000 36

#__ type_ start__ end____ width___ exp.time_
  7 omega   56.00   96.00   1.0000   10.0000
omega____ theta____ kappa____ phi______ frames
    -       36.8327 -178.0000    0.0000 40

#__ type_ start__ end____ width___ exp.time_
  8 omega   21.00   60.00   1.0000   10.0000
omega____ theta____ kappa____ phi______ frames
    -       36.8327   57.0000   60.0000 39

#__ type_ start__ end____ width___ exp.time_
  9 omega   45.00   73.00   1.0000   10.0000
omega____ theta____ kappa____ phi______ frames
    -       36.8327  -99.0000 -180.0000 28

#__ type_ start__ end____ width___ exp.time_
 10 omega   50.00   76.00   1.0000   40.0000
omega____ theta____ kappa____ phi______ frames
    -      108.0000  -30.0000  -30.0000 26

#__ type_ start__ end____ width___ exp.time_
 11 omega   40.00   81.00   1.0000   40.0000
omega____ theta____ kappa____ phi______ frames
    -      108.0000  -45.0000  -60.0000 41

#__ type_ start__ end____ width___ exp.time_
 12 omega  121.00  169.00   1.0000   40.0000
omega____ theta____ kappa____ phi______ frames
    -      108.0000   61.0000 -150.0000 48

#__ type_ start__ end____ width___ exp.time_
 13 omega   41.00   76.00   1.0000   40.0000
omega____ theta____ kappa____ phi______ frames
    -      108.0000  -30.0000   30.0000 35

#__ type_ start__ end____ width___ exp.time_
 14 omega   42.00   84.00   1.0000   40.0000
omega____ theta____ kappa____ phi______ frames
    -      108.0000  -30.0000  150.0000 42

#__ type_ start__ end____ width___ exp.time_
 15 omega   43.00   91.00   1.0000   40.0000
omega____ theta____ kappa____ phi______ frames
    -      108.0000  -95.0000  120.0000 48

#__ type_ start__ end____ width___ exp.time_
 16 omega   53.00   85.00   1.0000   40.0000
omega____ theta____ kappa____ phi______ frames
    -      108.0000  -30.0000 -120.0000 32

#__ type_ start__ end____ width___ exp.time_
 17 omega   43.00   86.00   1.0000   40.0000
omega____ theta____ kappa____ phi______ frames
    -      108.0000  -95.0000 -180.0000 43

#__ type_ start__ end____ width___ exp.time_
 18 omega   43.00  108.00   1.0000   40.0000
omega____ theta____ kappa____ phi______ frames
    -      108.0000  -95.0000 -120.0000 65

#__ type_ start__ end____ width___ exp.time_
 19 omega   40.00   97.00   1.0000   40.0000
omega____ theta____ kappa____ phi______ frames
    -      108.0000  -95.0000   30.0000 57

#__ type_ start__ end____ width___ exp.time_
 20 omega   89.00  171.00   1.0000   40.0000
omega____ theta____ kappa____ phi______ frames
    -      108.0000   30.0000 -180.0000 82
;
_diffrn_measurement_device 'four-circle diffractometer'
_diffrn_measurement_device_type 'Xcalibur, Eos, Gemini'
_diffrn_measurement_method '\w scans'
_diffrn_orient_matrix_UB_11 0.0463711000
_diffrn_orient_matrix_UB_12 0.1016130000
_diffrn_orient_matrix_UB_13 0.0204145000
_diffrn_orient_matrix_UB_21 0.0738119000
_diffrn_orient_matrix_UB_22 -0.0473404000
_diffrn_orient_matrix_UB_23 -0.0223633000
_diffrn_orient_matrix_UB_31 -0.0252542000
_diffrn_orient_matrix_UB_32 0.0480264000
_diffrn_orient_matrix_UB_33 -0.0651814000
_diffrn_radiation_monochromator graphite
_diffrn_radiation_probe x-ray
_diffrn_radiation_type 'Cu K\a'
_diffrn_radiation_wavelength 1.54184
_diffrn_reflns_av_R_equivalents 0.0314
_diffrn_reflns_av_unetI/netI 0.0411
_diffrn_reflns_Laue_measured_fraction_full 0.999
_diffrn_reflns_Laue_measured_fraction_max 0.978
_diffrn_reflns_limit_h_max 20
_diffrn_reflns_limit_h_min -20
_diffrn_reflns_limit_k_max 15
_diffrn_reflns_limit_k_min -10
_diffrn_reflns_limit_l_max 22
_diffrn_reflns_limit_l_min -26
_diffrn_reflns_number 18925
_diffrn_reflns_point_group_measured_fraction_full 0.999
_diffrn_reflns_point_group_measured_fraction_max 0.978
_diffrn_reflns_theta_full 67.684
_diffrn_reflns_theta_max 72.349
_diffrn_reflns_theta_min 3.547
_diffrn_source 'Enhance (Cu) X-ray Source'
_exptl_absorpt_coefficient_mu 4.112
_exptl_absorpt_correction_T_max 1.00000
_exptl_absorpt_correction_T_min 0.63163
_exptl_absorpt_correction_type multi-scan
_exptl_absorpt_process_details
;
CrysAlisPro, Agilent Technologies,
Version 1.171.37.35 (release 13-08-2014 CrysAlis171 .NET)
(compiled Aug 13 2014,18:06:01)
Empirical absorption correction using spherical harmonics,
 implemented in SCALE3 ABSPACK scaling algorithm.
;
_exptl_crystal_colour green
_exptl_crystal_colour_primary green
_exptl_crystal_density_diffrn 1.490
_exptl_crystal_description block
_exptl_crystal_F_000 2132
_exptl_crystal_size_max 0.2
_exptl_crystal_size_mid 0.12
_exptl_crystal_size_min 0.1
_refine_diff_density_max 0.620
_refine_diff_density_min -0.422
_refine_diff_density_rms 0.075
_refine_ls_extinction_method none
_refine_ls_goodness_of_fit_ref 1.027
_refine_ls_hydrogen_treatment mixed
_refine_ls_matrix_type full
_refine_ls_number_parameters 589
_refine_ls_number_reflns 8987
_refine_ls_number_restraints 3
_refine_ls_restrained_S_all 1.027
_refine_ls_R_factor_all 0.0612
_refine_ls_R_factor_gt 0.0472
_refine_ls_shift/su_max 0.001
_refine_ls_shift/su_mean 0.000
_refine_ls_structure_factor_coef Fsqd
_refine_ls_weighting_details 'w=1/[\s^2^(Fo^2^)+(0.0822P)^2^+0.2334P] where P=(Fo^2^+2Fc^2^)/3'
_refine_ls_weighting_scheme calc
_refine_ls_wR_factor_gt 0.1246
_refine_ls_wR_factor_ref 0.1358
_reflns_Friedel_coverage 0.000
_reflns_number_gt 7095
_reflns_number_total 8987
_reflns_threshold_expression 'I > 2\s(I)'
_cod_data_source_file c7dt02789c2.cif
_cod_data_source_block 20161129-2-90
_cod_original_cell_volume 4645.13(13)
_cod_database_code 7044098
_chemical_oxdiff_formula 'C H Cl Cu N O S'
_shelx_space_group_comment
;
The symmetry employed for this shelxl refinement is uniquely defined
by the following loop, which should always be used as a source of
symmetry information in preference to the above space-group names.
They are only intended as comments.
;
_reflns_odcompleteness_completeness 99.83
_reflns_odcompleteness_iscentric 1
_reflns_odcompleteness_theta 66.97
_olex2_refinement_description
;
1. Fixed Uiso
 At 1.2 times of:
  All C(H) groups, All C(H,H) groups
 At 1.5 times of:
  All C(H,H,H) groups, All C(H,H,H,H,H,H) groups, All N(H) groups, All O(H)
  groups
2. Restrained distances
 O2-H2
 0.85 with sigma of 0.02
 H3-N3
 0.85 with sigma of 0.02
 N2-H2A
 0.85 with sigma of 0.02
3. Others
 Sof(H39D)=Sof(H39E)=Sof(H39F)=Sof(N4A)=Sof(C40A)=1-FVAR(1)
 Sof(N4)=Sof(H39A)=Sof(H39B)=Sof(H39C)=Sof(C40)=FVAR(1)
4.a Riding coordinates:
 C39(H39A,H39B,H39C), C39(H39D,H39E,H39F)
4.b Secondary CH2 refined with riding coordinates:
 C8(H8A,H8B), C9(H9A,H9B), C12(H12A,H12B), C26(H26A,H26B)
4.c Aromatic/amide H refined with riding coordinates:
 C2(H2B), C3(H3A), C4(H4), C5(H5), C7(H7), C14(H14), C15(H15), C16(H16),
 C17(H17), C21(H21), C22(H22), C23(H23), C28(H28), C29(H29), C30(H30), C31(H31),
  C35(H35), C36(H36), C37(H37), C44(H44)
4.d X=CH2 refined with riding coordinates:
 C43(H43A,H43B)
4.e Idealised Me refined as rotating group:
 C10(H10A,H10B,H10C), C41(H41A,H41B,H41C)
;
_shelx_shelxl_version_number 2014/7
_olex2_submission_special_instructions 'No special instructions were received'

loop_
_space_group_symop_operation_xyz
'x, y, z'
'-x+1/2, y+1/2, -z+1/2'
'-x, -y, -z'
'x-1/2, -y-1/2, z-1/2'

loop_
_atom_site_label
_atom_site_type_symbol
_atom_site_fract_x
_atom_site_fract_y
_atom_site_fract_z
_atom_site_U_iso_or_equiv
_atom_site_adp_type
_atom_site_occupancy
_atom_site_site_symmetry_order
_atom_site_calc_flag
_atom_site_refinement_flags_posn
_atom_site_refinement_flags_occupancy
_atom_site_disorder_assembly
_atom_site_disorder_group
Cu1 Cu 0.07197(2) 0.56853(3) 0.51418(2) 0.03329(11) Uani 1 1 d . . . .
O2 O 0.02305(10) 0.44436(14) 0.54944(8) 0.0317(4) Uani 1 1 d D . . .
Cu2 Cu 0.10442(2) 0.33538(3) 0.54498(2) 0.03754(12) Uani 1 1 d . . . .
Cl1 Cl 0.37988(8) 0.98448(10) 0.55164(8) 0.0950(4) Uani 1 1 d . . . .
Cl2 Cl 0.30861(7) 0.56981(8) 0.51216(6) 0.0726(3) Uani 1 1 d . . . .
Cl3 Cl 0.36946(7) 0.28249(11) 0.56812(6) 0.0859(3) Uani 1 1 d . . . .
Cl4 Cl 0.48757(7) 0.55869(10) 0.74727(6) 0.0796(3) Uani 1 1 d . . . .
S1 S 0.06637(5) 0.23130(6) 0.62790(4) 0.04639(18) Uani 1 1 d . . . .
O1 O 0.12840(13) 0.41656(17) 0.47458(10) 0.0459(5) Uani 1 1 d . . . .
H2 H 0.016(3) 0.452(4) 0.5864(11) 0.069 Uiso 1 1 d DR . . .
O3 O 0.11382(12) 0.69724(15) 0.48067(10) 0.0405(4) Uani 1 1 d . . . .
O4 O 0.01284(13) 0.76958(18) 0.51889(12) 0.0533(5) Uani 1 1 d . . . .
O5 O 0.14169(12) 0.59725(16) 0.59111(10) 0.0441(5) Uani 1 1 d . . . .
O6 O 0.19119(12) 0.43529(16) 0.61148(10) 0.0434(5) Uani 1 1 d . . . .
N1 N 0.17506(15) 0.21961(19) 0.53070(13) 0.0447(6) Uani 1 1 d . . . .
N2 N 0.27024(17) 0.8005(2) 0.51135(15) 0.0515(6) Uani 1 1 d D . . .
H2A H 0.239(2) 0.749(3) 0.509(2) 0.077 Uiso 1 1 d DR . . .
N3 N 0.35709(16) 0.4433(3) 0.66611(13) 0.0504(6) Uani 1 1 d D . . .
H3 H 0.323(2) 0.432(4) 0.6363(16) 0.076 Uiso 1 1 d DR . . .
C1 C 0.17561(17) 0.3906(3) 0.43494(14) 0.0441(6) Uani 1 1 d . . . .
C2 C 0.1870(2) 0.4619(3) 0.38756(18) 0.0607(9) Uani 1 1 d . . . .
H2B H 0.1622 0.5275 0.3858 0.073 Uiso 1 1 calc R . . .
C3 C 0.2343(3) 0.4365(4) 0.3436(2) 0.0759(12) Uani 1 1 d . . . .
H3A H 0.2402 0.4848 0.3121 0.091 Uiso 1 1 calc R . . .
C4 C 0.2731(3) 0.3412(4) 0.3452(2) 0.0815(13) Uani 1 1 d . . . .
H4 H 0.3053 0.3254 0.3154 0.098 Uiso 1 1 calc R . . .
C5 C 0.2641(2) 0.2703(4) 0.3908(2) 0.0704(11) Uani 1 1 d . . . .
H5 H 0.2905 0.2059 0.3917 0.085 Uiso 1 1 calc R . . .
C6 C 0.21585(19) 0.2915(3) 0.43655(17) 0.0507(7) Uani 1 1 d . . . .
C7 C 0.21219(18) 0.2139(3) 0.48367(18) 0.0509(8) Uani 1 1 d . . . .
H7 H 0.2401 0.1517 0.4798 0.061 Uiso 1 1 calc R . . .
C8 C 0.1863(2) 0.1349(3) 0.5775(2) 0.0590(9) Uani 1 1 d . . . .
H8A H 0.2260 0.1561 0.6117 0.071 Uiso 1 1 calc R . . .
H8B H 0.2047 0.0714 0.5589 0.071 Uiso 1 1 calc R . . .
C9 C 0.1096(2) 0.1116(2) 0.6019(2) 0.0573(9) Uani 1 1 d . . . .
H9A H 0.1194 0.0621 0.6364 0.069 Uiso 1 1 calc R . . .
H9B H 0.0729 0.0788 0.5692 0.069 Uiso 1 1 calc R . . .
C10 C 0.1324(3) 0.2632(4) 0.69810(19) 0.0789(13) Uani 1 1 d . . . .
H10A H 0.1319 0.2068 0.7278 0.118 Uiso 1 1 calc GR . . .
H10B H 0.1156 0.3276 0.7156 0.118 Uiso 1 1 calc GR . . .
H10C H 0.1848 0.2720 0.6883 0.118 Uiso 1 1 calc GR . . .
C11 C 0.07570(17) 0.7759(2) 0.49816(13) 0.0387(6) Uani 1 1 d . . . .
C12 C 0.11358(18) 0.8854(2) 0.49611(16) 0.0458(7) Uani 1 1 d . . . .
H12A H 0.0715 0.9370 0.4881 0.055 Uiso 1 1 calc R . . .
H12B H 0.1417 0.9003 0.5373 0.055 Uiso 1 1 calc R . . .
C13 C 0.16955(19) 0.9043(2) 0.44973(15) 0.0468(7) Uani 1 1 d . . . .
C14 C 0.1463(3) 0.9682(3) 0.3980(2) 0.0655(10) Uani 1 1 d . . . .
H14 H 0.0952 0.9949 0.3914 0.079 Uiso 1 1 calc R . . .
C15 C 0.1972(3) 0.9930(4) 0.3563(2) 0.0811(13) Uani 1 1 d . . . .
H15 H 0.1805 1.0359 0.3220 0.097 Uiso 1 1 calc R . . .
C16 C 0.2722(3) 0.9541(4) 0.3657(2) 0.0849(14) Uani 1 1 d . . . .
H16 H 0.3068 0.9713 0.3379 0.102 Uiso 1 1 calc R . . .
C17 C 0.2973(3) 0.8894(4) 0.4162(2) 0.0682(10) Uani 1 1 d . . . .
H17 H 0.3483 0.8624 0.4217 0.082 Uiso 1 1 calc R . . .
C18 C 0.2466(2) 0.8644(3) 0.45875(16) 0.0492(7) Uani 1 1 d . . . .
C19 C 0.34877(19) 0.7742(3) 0.53157(16) 0.0506(7) Uani 1 1 d . . . .
C20 C 0.4060(2) 0.8509(4) 0.5516(2) 0.0692(10) Uani 1 1 d . . . .
C21 C 0.4830(3) 0.8243(5) 0.5729(3) 0.0895(15) Uani 1 1 d . . . .
H21 H 0.5199 0.8773 0.5844 0.107 Uiso 1 1 calc R . . .
C22 C 0.5053(3) 0.7211(5) 0.5773(3) 0.0923(16) Uani 1 1 d . . . .
H22 H 0.5572 0.7037 0.5926 0.111 Uiso 1 1 calc R . . .
C23 C 0.4516(2) 0.6417(4) 0.5592(2) 0.0749(12) Uani 1 1 d . . . .
H23 H 0.4668 0.5711 0.5622 0.090 Uiso 1 1 calc R . . .
C24 C 0.3745(2) 0.6692(3) 0.53657(17) 0.0537(8) Uani 1 1 d . . . .
C25 C 0.18300(16) 0.5295(2) 0.62448(13) 0.0384(6) Uani 1 1 d . . . .
C26 C 0.2275(2) 0.5740(2) 0.68532(15) 0.0480(7) Uani 1 1 d . . . .
H26A H 0.2701 0.6183 0.6752 0.058 Uiso 1 1 calc R . . .
H26B H 0.1919 0.6189 0.7045 0.058 Uiso 1 1 calc R . . .
C27 C 0.26154(17) 0.4922(2) 0.73247(13) 0.0414(6) Uani 1 1 d . . . .
C28 C 0.22881(19) 0.4758(3) 0.78677(15) 0.0508(7) Uani 1 1 d . . . .
H28 H 0.1848 0.5149 0.7935 0.061 Uiso 1 1 calc R . . .
C29 C 0.2603(2) 0.4027(3) 0.83119(15) 0.0553(8) Uani 1 1 d . . . .
H29 H 0.2372 0.3924 0.8670 0.066 Uiso 1 1 calc R . . .
C30 C 0.3254(2) 0.3457(3) 0.82204(16) 0.0531(8) Uani 1 1 d . . . .
H30 H 0.3477 0.2980 0.8522 0.064 Uiso 1 1 calc R . . .
C31 C 0.3582(2) 0.3593(3) 0.76774(15) 0.0497(7) Uani 1 1 d . . . .
H31 H 0.4019 0.3194 0.7613 0.060 Uiso 1 1 calc R . . .
C32 C 0.32654(17) 0.4319(2) 0.72282(13) 0.0404(6) Uani 1 1 d . . . .
C33 C 0.43288(18) 0.4168(3) 0.65768(14) 0.0452(6) Uani 1 1 d . . . .
C34 C 0.4486(2) 0.3456(3) 0.61191(16) 0.0518(7) Uani 1 1 d . . . .
C35 C 0.5235(2) 0.3242(4) 0.59910(19) 0.0650(10) Uani 1 1 d . . . .
H35 H 0.5309 0.2766 0.5677 0.078 Uiso 1 1 calc R . . .
C36 C 0.5869(2) 0.3737(4) 0.6330(2) 0.0743(12) Uani 1 1 d . . . .
H36 H 0.6376 0.3597 0.6249 0.089 Uiso 1 1 calc R . . .
C37 C 0.5750(2) 0.4443(4) 0.6791(2) 0.0680(11) Uani 1 1 d . . . .
H37 H 0.6178 0.4775 0.7025 0.082 Uiso 1 1 calc R . . .
C38 C 0.4996(2) 0.4657(3) 0.69080(16) 0.0532(7) Uani 1 1 d . . . .
O7 O 0.4865(2) -0.0045(3) 0.82891(14) 0.0841(9) Uani 1 1 d . . . .
N5 N 0.5263(3) 0.1536(6) 0.7923(3) 0.141(3) Uani 1 1 d . . . .
C41 C 0.5583(4) 0.2626(7) 0.8132(6) 0.218(7) Uani 1 1 d . . . .
H41A H 0.5400 0.2816 0.8516 0.328 Uiso 1 1 calc GR . . .
H41B H 0.5401 0.3140 0.7818 0.328 Uiso 1 1 calc GR . . .
H41C H 0.6148 0.2608 0.8195 0.328 Uiso 1 1 calc GR . . .
C43 C 0.5287(7) 0.1196(11) 0.7324(4) 0.227(7) Uani 1 1 d . . . .
H43A H 0.5163 0.0498 0.7214 0.273 Uiso 1 1 calc R . . .
H43B H 0.5428 0.1664 0.7028 0.273 Uiso 1 1 calc R . . .
C44 C 0.5069(3) 0.0910(5) 0.8353(3) 0.0948(18) Uani 1 1 d . . . .
H44 H 0.5083 0.1198 0.8750 0.114 Uiso 1 1 calc R . . .
N4 N 0.1229(12) 0.6273(9) 0.2153(7) 0.173(8) Uani 0.631(17) 1 d . P A 1
C39 C 0.1236(5) 0.7236(5) 0.3168(4) 0.129(3) Uani 1 1 d . . . .
H39A H 0.0977 0.7899 0.3065 0.193 Uiso 0.631(17) 1 d R P A 1
H39B H 0.0923 0.6814 0.3407 0.193 Uiso 0.631(17) 1 d R P A 1
H39C H 0.1743 0.7362 0.3407 0.193 Uiso 0.631(17) 1 d R P A 1
H39D H 0.0809 0.7438 0.2853 0.193 Uiso 0.369(17) 1 d R P A 2
H39E H 0.1062 0.6687 0.3423 0.193 Uiso 0.369(17) 1 d R P A 2
H39F H 0.1405 0.7837 0.3423 0.193 Uiso 0.369(17) 1 d R P A 2
C40 C 0.1295(13) 0.6710(8) 0.2619(7) 0.103(4) Uani 0.631(17) 1 d . P A 1
N4A N 0.2296(18) 0.6492(16) 0.2574(10) 0.167(14) Uani 0.369(17) 1 d . P A 2
C40A C 0.1837(19) 0.6805(19) 0.2856(10) 0.103(7) Uani 0.369(17) 1 d . P A 2

loop_
_atom_site_aniso_label
_atom_site_aniso_U_11
_atom_site_aniso_U_22
_atom_site_aniso_U_33
_atom_site_aniso_U_23
_atom_site_aniso_U_13
_atom_site_aniso_U_12
Cu1 0.0310(2) 0.02764(19) 0.0395(2) 0.00171(15) -0.00083(14) -0.00004(14)
O2 0.0306(8) 0.0283(8) 0.0348(8) -0.0005(7) 0.0007(7) 0.0019(7)
Cu2 0.0401(2) 0.02863(19) 0.0428(2) 0.00091(16) 0.00231(16) 0.00676(16)
Cl1 0.0744(7) 0.0635(6) 0.1446(12) -0.0178(7) 0.0070(7) -0.0141(5)
Cl2 0.0716(6) 0.0523(5) 0.0943(7) 0.0078(5) 0.0131(5) -0.0031(4)
Cl3 0.0693(6) 0.0948(8) 0.0904(7) -0.0341(7) 0.0000(5) -0.0158(6)
Cl4 0.0733(6) 0.0798(7) 0.0843(7) -0.0285(6) 0.0063(5) -0.0138(5)
S1 0.0508(4) 0.0350(3) 0.0512(4) 0.0051(3) -0.0002(3) 0.0011(3)
O1 0.0521(12) 0.0393(10) 0.0483(11) 0.0057(9) 0.0142(9) 0.0107(9)
O3 0.0385(10) 0.0304(9) 0.0517(11) 0.0020(8) 0.0037(8) -0.0032(8)
O4 0.0442(12) 0.0490(12) 0.0681(14) -0.0097(11) 0.0128(10) -0.0042(10)
O5 0.0410(10) 0.0347(10) 0.0505(11) 0.0014(9) -0.0139(8) -0.0005(8)
O6 0.0411(11) 0.0359(10) 0.0488(11) -0.0034(8) -0.0083(8) 0.0034(8)
N1 0.0376(12) 0.0299(11) 0.0637(16) -0.0042(11) -0.0022(11) 0.0055(10)
N2 0.0426(14) 0.0488(14) 0.0626(16) 0.0095(13) 0.0060(12) -0.0029(12)
N3 0.0409(14) 0.0647(17) 0.0435(13) 0.0059(13) -0.0007(10) 0.0051(12)
C1 0.0349(14) 0.0499(16) 0.0471(15) -0.0042(13) 0.0044(11) -0.0005(12)
C2 0.0504(18) 0.070(2) 0.063(2) 0.0081(19) 0.0142(16) -0.0014(17)
C3 0.064(2) 0.101(3) 0.067(2) 0.005(2) 0.0253(19) -0.014(2)
C4 0.069(3) 0.102(4) 0.082(3) -0.015(3) 0.040(2) -0.006(2)
C5 0.054(2) 0.074(3) 0.087(3) -0.022(2) 0.0236(19) -0.0008(19)
C6 0.0395(15) 0.0539(18) 0.0585(18) -0.0145(15) 0.0062(13) -0.0011(14)
C7 0.0375(15) 0.0392(15) 0.075(2) -0.0138(15) 0.0037(14) 0.0058(12)
C8 0.0523(19) 0.0355(15) 0.087(3) 0.0103(16) 0.0034(17) 0.0116(14)
C9 0.0526(18) 0.0298(14) 0.087(2) 0.0059(15) -0.0003(17) 0.0006(13)
C10 0.105(3) 0.069(3) 0.054(2) 0.0144(19) -0.017(2) -0.027(2)
C11 0.0406(14) 0.0323(13) 0.0407(13) 0.0011(11) -0.0027(11) -0.0017(11)
C12 0.0452(15) 0.0305(13) 0.0597(18) -0.0049(13) 0.0004(13) -0.0014(12)
C13 0.0489(16) 0.0342(14) 0.0547(17) 0.0019(13) -0.0011(13) -0.0064(12)
C14 0.069(2) 0.0490(19) 0.073(2) 0.0113(18) -0.0079(19) -0.0070(17)
C15 0.105(4) 0.070(3) 0.065(2) 0.025(2) 0.003(2) -0.007(3)
C16 0.102(4) 0.083(3) 0.074(3) 0.019(2) 0.028(3) -0.017(3)
C17 0.064(2) 0.069(2) 0.075(2) 0.011(2) 0.0203(19) -0.0036(19)
C18 0.0524(17) 0.0411(15) 0.0538(17) 0.0025(14) 0.0059(14) -0.0067(13)
C19 0.0413(16) 0.0552(18) 0.0555(17) 0.0046(15) 0.0079(13) -0.0020(14)
C20 0.055(2) 0.065(2) 0.085(3) -0.001(2) 0.0019(19) -0.0075(18)
C21 0.055(2) 0.096(4) 0.112(4) 0.002(3) -0.007(2) -0.018(2)
C22 0.045(2) 0.117(4) 0.109(4) 0.025(3) -0.005(2) 0.005(2)
C23 0.058(2) 0.082(3) 0.085(3) 0.031(2) 0.010(2) 0.015(2)
C24 0.0487(17) 0.059(2) 0.0547(18) 0.0135(15) 0.0124(14) 0.0013(15)
C25 0.0337(13) 0.0376(14) 0.0416(14) -0.0005(11) -0.0023(11) 0.0008(11)
C26 0.0504(17) 0.0381(14) 0.0501(16) -0.0054(13) -0.0113(13) 0.0042(13)
C27 0.0424(15) 0.0375(14) 0.0402(14) -0.0061(12) -0.0081(11) -0.0020(11)
C28 0.0461(16) 0.0541(18) 0.0510(17) -0.0150(15) 0.0025(13) -0.0022(14)
C29 0.065(2) 0.0591(19) 0.0407(15) -0.0053(15) 0.0045(14) -0.0166(17)
C30 0.067(2) 0.0409(16) 0.0479(16) 0.0032(14) -0.0047(15) -0.0074(15)
C31 0.0497(17) 0.0444(16) 0.0516(17) 0.0044(14) -0.0037(13) 0.0051(13)
C32 0.0382(14) 0.0387(14) 0.0414(14) -0.0023(11) -0.0037(11) -0.0023(11)
C33 0.0431(15) 0.0489(16) 0.0424(15) 0.0089(13) 0.0019(12) -0.0011(13)
C34 0.0473(17) 0.0567(18) 0.0501(17) 0.0042(15) 0.0031(13) -0.0036(14)
C35 0.061(2) 0.077(3) 0.059(2) -0.0008(19) 0.0181(17) 0.0081(19)
C36 0.048(2) 0.106(3) 0.073(2) 0.003(2) 0.0212(18) 0.004(2)
C37 0.0437(18) 0.094(3) 0.066(2) 0.004(2) 0.0055(16) -0.0144(19)
C38 0.0495(18) 0.0569(18) 0.0526(17) 0.0022(15) 0.0058(14) -0.0071(15)
O7 0.085(2) 0.108(3) 0.0613(16) 0.0133(17) 0.0167(15) 0.0006(19)
N5 0.074(3) 0.178(6) 0.175(6) 0.128(5) 0.038(3) 0.033(3)
C41 0.076(4) 0.177(8) 0.380(17) 0.199(11) -0.041(6) -0.033(5)
C43 0.243(12) 0.323(17) 0.142(7) 0.134(10) 0.118(8) 0.136(12)
C44 0.057(2) 0.121(5) 0.107(4) 0.059(4) 0.010(2) 0.003(3)
N4 0.28(2) 0.105(8) 0.143(11) -0.003(7) 0.073(12) 0.010(9)
C39 0.181(8) 0.090(4) 0.125(5) 0.012(4) 0.053(5) 0.045(5)
C40 0.158(14) 0.067(5) 0.098(8) 0.007(5) 0.065(9) 0.008(7)
N4A 0.26(3) 0.133(14) 0.133(16) 0.060(12) 0.12(2) 0.100(17)
C40A 0.117(16) 0.098(12) 0.098(12) 0.029(10) 0.033(13) 0.046(13)

loop_
_atom_type_symbol
_atom_type_description
_atom_type_scat_dispersion_real
_atom_type_scat_dispersion_imag
_atom_type_scat_source
C C 0.0181 0.0091 'International Tables Vol C Tables 4.2.6.8 and 6.1.1.4'
H H 0.0000 0.0000 'International Tables Vol C Tables 4.2.6.8 and 6.1.1.4'
Cl Cl 0.3639 0.7018 'International Tables Vol C Tables 4.2.6.8 and 6.1.1.4'
Cu Cu -1.9646 0.5888 'International Tables Vol C Tables 4.2.6.8 and 6.1.1.4'
N N 0.0311 0.0180 'International Tables Vol C Tables 4.2.6.8 and 6.1.1.4'
O O 0.0492 0.0322 'International Tables Vol C Tables 4.2.6.8 and 6.1.1.4'
S S 0.3331 0.5567 'International Tables Vol C Tables 4.2.6.8 and 6.1.1.4'

loop_
_geom_angle_atom_site_label_1
_geom_angle_atom_site_label_2
_geom_angle_atom_site_label_3
_geom_angle
_geom_angle_site_symmetry_1
_geom_angle_site_symmetry_3
Cu1 Cu1 Cu2 66.887(15) 3_566 .
O2 Cu1 Cu1 40.74(5) . 3_566
O2 Cu1 Cu1 40.73(5) 3_566 3_566
O2 Cu1 O2 81.47(8) . 3_566
O2 Cu1 Cu2 100.27(5) 3_566 .
O2 Cu1 Cu2 39.35(5) . .
O2 Cu1 O1 91.12(8) 3_566 .
O2 Cu1 O1 73.48(7) . .
O1 Cu1 Cu1 79.93(6) . 3_566
O1 Cu1 Cu2 39.22(5) . .
O3 Cu1 Cu1 137.44(6) . 3_566
O3 Cu1 O2 175.87(8) . .
O3 Cu1 O2 96.83(8) . 3_566
O3 Cu1 Cu2 144.77(6) . .
O3 Cu1 O1 110.39(8) . .
O5 Cu1 Cu1 132.05(7) . 3_566
O5 Cu1 O2 162.77(9) . 3_566
O5 Cu1 O2 93.43(8) . .
O5 Cu1 Cu2 85.55(6) . .
O5 Cu1 O1 103.27(9) . .
O5 Cu1 O3 87.12(9) . .
Cu1 O2 Cu1 98.53(8) . 3_566
Cu2 O2 Cu1 115.15(9) . 3_566
Cu2 O2 Cu1 101.05(8) . .
O2 Cu2 Cu1 39.60(5) . .
O2 Cu2 S1 94.33(6) . .
O2 Cu2 O6 89.13(7) . .
S1 Cu2 Cu1 129.32(2) . .
O1 Cu2 Cu1 50.79(6) . .
O1 Cu2 O2 84.29(8) . .
O1 Cu2 S1 176.04(7) . .
O1 Cu2 O6 90.63(9) . .
O1 Cu2 N1 93.74(11) . .
O6 Cu2 Cu1 71.81(5) . .
O6 Cu2 S1 93.06(6) . .
N1 Cu2 Cu1 141.80(8) . .
N1 Cu2 O2 172.00(10) . .
N1 Cu2 S1 87.12(9) . .
N1 Cu2 O6 98.66(9) . .
C9 S1 Cu2 93.31(13) . .
C10 S1 Cu2 107.70(14) . .
C10 S1 C9 102.3(2) . .
Cu2 O1 Cu1 89.99(8) . .
C1 O1 Cu1 140.2(2) . .
C1 O1 Cu2 127.6(2) . .
C11 O3 Cu1 107.78(18) . .
C25 O5 Cu1 126.01(18) . .
C25 O6 Cu2 126.03(18) . .
C7 N1 Cu2 124.1(2) . .
C7 N1 C8 118.5(3) . .
C8 N1 Cu2 117.4(2) . .
C19 N2 C18 122.9(3) . .
C33 N3 C32 124.4(3) . .
O1 C1 C2 119.1(3) . .
O1 C1 C6 123.3(3) . .
C2 C1 C6 117.7(3) . .
C3 C2 C1 121.1(4) . .
C4 C3 C2 121.2(4) . .
C5 C4 C3 119.4(4) . .
C4 C5 C6 121.8(4) . .
C5 C6 C1 118.8(4) . .
C5 C6 C7 117.7(3) . .
C7 C6 C1 123.4(3) . .
N1 C7 C6 127.6(3) . .
N1 C8 C9 110.4(3) . .
C8 C9 S1 111.2(2) . .
O3 C11 C12 117.2(3) . .
O4 C11 O3 124.9(3) . .
O4 C11 C12 117.8(3) . .
C13 C12 C11 118.4(3) . .
C14 C13 C12 119.6(3) . .
C14 C13 C18 118.4(3) . .
C18 C13 C12 121.9(3) . .
C15 C14 C13 121.6(4) . .
C16 C15 C14 119.4(4) . .
C15 C16 C17 120.7(4) . .
C16 C17 C18 120.3(4) . .
C13 C18 N2 118.4(3) . .
C17 C18 N2 122.1(3) . .
C17 C18 C13 119.5(3) . .
N2 C19 C20 122.2(3) . .
N2 C19 C24 122.0(3) . .
C24 C19 C20 115.6(3) . .
C19 C20 Cl1 120.0(3) . .
C21 C20 Cl1 118.0(4) . .
C21 C20 C19 122.0(4) . .
C22 C21 C20 120.3(5) . .
C21 C22 C23 120.5(4) . .
C22 C23 C24 118.8(4) . .
C19 C24 Cl2 118.9(3) . .
C23 C24 Cl2 118.4(3) . .
C23 C24 C19 122.7(4) . .
O5 C25 C26 114.3(2) . .
O6 C25 O5 126.3(3) . .
O6 C25 C26 119.4(2) . .
C27 C26 C25 115.3(2) . .
C28 C27 C26 120.7(3) . .
C28 C27 C32 118.4(3) . .
C32 C27 C26 120.9(3) . .
C29 C28 C27 121.5(3) . .
C30 C29 C28 119.7(3) . .
C29 C30 C31 119.8(3) . .
C30 C31 C32 120.7(3) . .
C27 C32 N3 118.8(3) . .
C31 C32 N3 121.4(3) . .
C31 C32 C27 119.8(3) . .
N3 C33 C34 122.2(3) . .
N3 C33 C38 122.7(3) . .
C34 C33 C38 114.8(3) . .
C33 C34 Cl3 118.0(3) . .
C35 C34 Cl3 118.6(3) . .
C35 C34 C33 123.4(3) . .
C36 C35 C34 119.5(4) . .
C35 C36 C37 119.7(4) . .
C36 C37 C38 120.1(4) . .
C33 C38 Cl4 119.2(3) . .
C37 C38 Cl4 118.3(3) . .
C37 C38 C33 122.5(4) . .
C43 N5 C41 120.2(8) . .
C44 N5 C41 117.0(8) . .
C44 N5 C43 122.2(10) . .
O7 C44 N5 126.8(7) . .
N4 C40 C39 170(2) . .
N4A C40A C39 176(2) . .

loop_
_geom_bond_atom_site_label_1
_geom_bond_atom_site_label_2
_geom_bond_distance
_geom_bond_site_symmetry_2
Cu1 Cu1 3.0057(7) 3_566
Cu1 O2 1.9836(18) 3_566
Cu1 O2 1.9831(18) .
Cu1 Cu2 3.0536(5) .
Cu1 O1 2.366(2) .
Cu1 O3 1.9586(19) .
Cu1 O5 1.940(2) .
O2 Cu1 1.9837(18) 3_566
O2 Cu2 1.9728(18) .
Cu2 S1 2.3914(9) .
Cu2 O1 1.931(2) .
Cu2 O6 2.295(2) .
Cu2 N1 1.952(2) .
Cl1 C20 1.746(5) .
Cl2 C24 1.721(4) .
Cl3 C34 1.734(4) .
Cl4 C38 1.730(4) .
S1 C9 1.810(4) .
S1 C10 1.806(4) .
O1 C1 1.304(4) .
O3 C11 1.276(4) .
O4 C11 1.229(4) .
O5 C25 1.269(3) .
O6 C25 1.236(4) .
N1 C7 1.279(5) .
N1 C8 1.467(4) .
N2 C18 1.408(5) .
N2 C19 1.395(4) .
N3 C32 1.411(4) .
N3 C33 1.380(4) .
C1 C2 1.400(5) .
C1 C6 1.427(5) .
C2 C3 1.376(6) .
C3 C4 1.374(7) .
C4 C5 1.359(7) .
C5 C6 1.405(5) .
C6 C7 1.424(5) .
C8 C9 1.516(5) .
C11 C12 1.533(4) .
C12 C13 1.505(5) .
C13 C14 1.392(5) .
C13 C18 1.401(5) .
C14 C15 1.380(7) .
C15 C16 1.365(8) .
C16 C17 1.384(7) .
C17 C18 1.392(5) .
C19 C20 1.403(5) .
C19 C24 1.397(5) .
C20 C21 1.376(6) .
C21 C22 1.359(8) .
C22 C23 1.379(8) .
C23 C24 1.387(5) .
C25 C26 1.531(4) .
C26 C27 1.510(4) .
C27 C28 1.390(5) .
C27 C32 1.391(4) .
C28 C29 1.386(5) .
C29 C30 1.367(6) .
C30 C31 1.386(5) .
C31 C32 1.389(4) .
C33 C34 1.394(5) .
C33 C38 1.403(5) .
C34 C35 1.379(5) .
C35 C36 1.373(6) .
C36 C37 1.376(7) .
C37 C38 1.380(5) .
O7 C44 1.258(7) .
N5 C41 1.527(13) .
N5 C43 1.374(13) .
N5 C44 1.301(6) .
N4 C40 1.142(16) .
C39 C40 1.377(14) .
C39 C40A 1.42(2) .
N4A C40A 1.14(2) .
